data_7035958
loop_
_publ_author_name
'Schmied, Andy'
'Straube, Axel'
'Grell, Toni'
'J\"ahnigen, Sascha'
'Hey-Hawkins, Evamarie'

_publ_section_title
;
 Heterobimetallic complexes with highly flexible
 1,1'-bis(phospholanoalkyl)ferrocene ligands.
;
_journal_issue 43
_journal_name_full 'Dalton transactions (Cambridge, England : 2003)'
_journal_page_first 18760
_journal_page_last 18768
_journal_paper_doi 10.1039/c5dt02567b
_journal_volume 44
_journal_year 2015
_chemical_formula_sum 'C28 H44 Cl2 Fe P2 Pt'
_chemical_formula_weight 764.41
_chemical_name_systematic cis-Dichlorido-[1,1?-Bis(5-(phospholano)pentyl)ferrocene-\k2P,P?]-platinum(II)
_space_group_IT_number 14
_symmetry_cell_setting monoclinic
_symmetry_space_group_name_Hall '-P 2yn'
_symmetry_space_group_name_H-M 'P 1 21/n 1'
_atom_sites_solution_hydrogens geom
_atom_sites_solution_primary direct
_atom_sites_solution_secondary difmap
_audit_conform_dict_location ftp://ftp.iucr.org/pub/cif_core.dic
_audit_conform_dict_name cif_core.dic
_audit_conform_dict_version 2.4
_audit_creation_date 2014-09-10T10:51:57-00:00
_audit_creation_method 'WinGX routine CIF_UPDATE'
_audit_update_record
;
2015-07-06 deposited with the CCDC.
2015-07-24 downloaded from the CCDC.
;
_cell_angle_alpha 90.000(5)
_cell_angle_beta 112.348(5)
_cell_angle_gamma 90.000(5)
_cell_formula_units_Z 4
_cell_length_a 19.869(5)
_cell_length_b 7.774(5)
_cell_length_c 20.216(5)
_cell_measurement_reflns_used 4055
_cell_measurement_temperature 130(2)
_cell_measurement_theta_max 25.368
_cell_measurement_theta_min 2.888
_cell_volume 2888(2)
_computing_cell_refinement
;
        CrysAlisPro, Agilent Technologies,
        Version 1.171.37.34a (release 02-06-2014 CrysAlis171 .NET)
        (compiled Jun  2 2014,16:24:16)
;
_computing_data_collection
;
        CrysAlisPro, Agilent Technologies,
        Version 1.171.37.34a (release 02-06-2014 CrysAlis171 .NET)
        (compiled Jun  2 2014,16:24:16)
;
_computing_data_reduction
;
        CrysAlisPro, Agilent Technologies,
        Version 1.171.37.34a (release 02-06-2014 CrysAlis171 .NET)
        (compiled Jun  2 2014,16:24:16)
;
_computing_structure_refinement 'SHELXL-97 (Sheldrick, 2008)'
_diffrn_ambient_temperature 130(2)
_diffrn_detector 'CCD plate'
_diffrn_detector_area_resol_mean 16.356
_diffrn_measured_fraction_theta_full 0.999
_diffrn_measured_fraction_theta_max 0.999
_diffrn_measurement_device 'four-circle diffractometer'
_diffrn_measurement_device_type 'Xcalibur, Sapphire3, Gemini'
_diffrn_measurement_method '\w scans'
_diffrn_orient_matrix_UB_11 0.029436
_diffrn_orient_matrix_UB_12 -0.0531476
_diffrn_orient_matrix_UB_13 0.0209054
_diffrn_orient_matrix_UB_21 0.0174922
_diffrn_orient_matrix_UB_22 0.072239
_diffrn_orient_matrix_UB_23 0.0208798
_diffrn_orient_matrix_UB_31 -0.0178461
_diffrn_orient_matrix_UB_32 -0.0166859
_diffrn_orient_matrix_UB_33 0.023771
_diffrn_radiation_monochromator graphite
_diffrn_radiation_probe x-ray
_diffrn_radiation_type MoK\a
_diffrn_radiation_wavelength 0.71073
_diffrn_reflns_av_R_equivalents 0.051
_diffrn_reflns_av_unetI/netI 0.0698
_diffrn_reflns_limit_h_max 23
_diffrn_reflns_limit_h_min -23
_diffrn_reflns_limit_k_max 8
_diffrn_reflns_limit_k_min -9
_diffrn_reflns_limit_l_max 24
_diffrn_reflns_limit_l_min -22
_diffrn_reflns_number 13600
_diffrn_reflns_theta_full 25.35
_diffrn_reflns_theta_max 25.35
_diffrn_reflns_theta_min 2.45
_diffrn_source 'Enhance (Mo) X-ray Source'
_exptl_absorpt_coefficient_mu 5.653
_exptl_absorpt_correction_T_max 1
_exptl_absorpt_correction_T_min 0.79086
_exptl_absorpt_correction_type multi-scan
_exptl_absorpt_process_details
;
        CrysAlisPro, Agilent Technologies,
        Version 1.171.37.34a (release 02-06-2014 CrysAlis171 .NET)
        (compiled Jun  2 2014,16:24:16)
        Empirical absorption correction using spherical harmonics,
 implemented in SCALE3 ABSPACK scaling algorithm.
        Empirical absorption correction using spherical harmonics,
 implemented in SCALE3 ABSPACK scaling algorithm.
;
_exptl_crystal_colour 'clear pale yellow'
_exptl_crystal_density_diffrn 1.758
_exptl_crystal_density_method 'not measured'
_exptl_crystal_description plate
_exptl_crystal_F_000 1520
_exptl_crystal_size_max 0.1
_exptl_crystal_size_mid 0.1
_exptl_crystal_size_min 0.02
_refine_diff_density_max 1.063
_refine_diff_density_min -0.679
_refine_diff_density_rms 0.145
_refine_ls_extinction_method none
_refine_ls_goodness_of_fit_ref 1.045
_refine_ls_hydrogen_treatment constr
_refine_ls_matrix_type full
_refine_ls_number_parameters 307
_refine_ls_number_reflns 5292
_refine_ls_number_restraints 0
_refine_ls_restrained_S_all 1.045
_refine_ls_R_factor_all 0.0795
_refine_ls_R_factor_gt 0.052
_refine_ls_shift/su_max 0
_refine_ls_shift/su_mean 0
_refine_ls_structure_factor_coef Fsqd
_refine_ls_weighting_details 'calc w=1/[\s^2^(Fo^2^)+(0.0360P)^2^+6.1959P] where P=(Fo^2^+2Fc^2^)/3'
_refine_ls_weighting_scheme calc
_refine_ls_wR_factor_gt 0.0931
_refine_ls_wR_factor_ref 0.1027
_reflns_number_gt 3979
_reflns_number_total 5292
_reflns_threshold_expression >2\s(I)
_cod_data_source_file c5dt02567b2.cif
_cod_data_source_block x2075
_cod_depositor_comments 'Adding full bibliography for 7035957--7035962.cif.'
_cod_database_code 7035958

loop_
_symmetry_equiv_pos_as_xyz
'x, y, z'
'-x+1/2, y+1/2, -z+1/2'
'-x, -y, -z'
'x-1/2, -y-1/2, z-1/2'

loop_
_atom_site_label
_atom_site_type_symbol
_atom_site_fract_x
_atom_site_fract_y
_atom_site_fract_z
_atom_site_U_iso_or_equiv
_atom_site_adp_type
_atom_site_occupancy
_atom_site_symmetry_multiplicity
_atom_site_calc_flag
_atom_site_refinement_flags
C1 C 0.4191(7) 0.3972(18) -0.0921(6) 0.090(4) Uani 1 1 d .
H1A H 0.4252 0.5228 -0.084 0.108 Uiso 1 1 calc R
H1B H 0.3777 0.3799 -0.1382 0.108 Uiso 1 1 calc R
C2 C 0.3994(6) 0.3252(19) -0.0366(6) 0.095(4) Uani 1 1 d .
H2A H 0.4402 0.3436 0.0099 0.114 Uiso 1 1 calc R
H2B H 0.3932 0.1994 -0.0443 0.114 Uiso 1 1 calc R
C3 C 0.3281(5) 0.4004(16) -0.0315(5) 0.072(3) Uani 1 1 d .
H3A H 0.3375 0.5187 -0.0119 0.086 Uiso 1 1 calc R
H3B H 0.2894 0.4064 -0.0799 0.086 Uiso 1 1 calc R
C4 C 0.3029(5) 0.2902(14) 0.0157(5) 0.065(3) Uani 1 1 d .
H4A H 0.2913 0.1738 -0.0055 0.079 Uiso 1 1 calc R
H4B H 0.3431 0.2785 0.063 0.079 Uiso 1 1 calc R
C5 C 0.2379(5) 0.3600(11) 0.0260(5) 0.048(2) Uani 1 1 d .
H5A H 0.1999 0.3878 -0.0212 0.058 Uiso 1 1 calc R
H5B H 0.2514 0.4681 0.0539 0.058 Uiso 1 1 calc R
C6 C 0.2706(5) 0.1971(12) 0.1638(4) 0.058(3) Uani 1 1 d .
H6A H 0.2663 0.0873 0.1868 0.069 Uiso 1 1 calc R
H6B H 0.3201 0.2055 0.1633 0.069 Uiso 1 1 calc R
C7 C 0.2554(6) 0.3446(16) 0.2018(5) 0.077(3) Uani 1 1 d .
H7A H 0.2754 0.4512 0.1897 0.092 Uiso 1 1 calc R
H7B H 0.2788 0.3265 0.2541 0.092 Uiso 1 1 calc R
C8 C 0.1750(5) 0.3614(13) 0.1802(4) 0.056(3) Uani 1 1 d .
H8A H 0.163 0.4748 0.1952 0.067 Uiso 1 1 calc R
H8B H 0.1567 0.2706 0.2034 0.067 Uiso 1 1 calc R
C9 C 0.1396(5) 0.3435(11) 0.0984(4) 0.046(2) Uani 1 1 d .
H9A H 0.1333 0.458 0.0754 0.055 Uiso 1 1 calc R
H9B H 0.0912 0.2881 0.0842 0.055 Uiso 1 1 calc R
C10 C 0.4849(6) 0.3313(14) -0.1000(6) 0.069(3) Uani 1 1 d .
C11 C 0.5112(7) 0.3875(14) -0.1504(6) 0.070(3) Uani 1 1 d .
H11 H 0.4876 0.4667 -0.1878 0.084 Uiso 1 1 calc R
C12 C 0.5780(7) 0.3087(15) -0.1372(6) 0.077(3) Uani 1 1 d .
H12 H 0.607 0.3246 -0.1648 0.092 Uiso 1 1 calc R
C13 C 0.5960(6) 0.2015(15) -0.0765(6) 0.069(3) Uani 1 1 d .
H13 H 0.6389 0.1346 -0.0553 0.083 Uiso 1 1 calc R
C14 C 0.5369(6) 0.2143(15) -0.0540(5) 0.075(3) Uani 1 1 d .
H14 H 0.5326 0.1548 -0.0147 0.09 Uiso 1 1 calc R
C15 C 0.3278(6) 0.0673(15) -0.2376(5) 0.073(3) Uani 1 1 d .
H15A H 0.2978 0.03 -0.2869 0.087 Uiso 1 1 calc R
H15B H 0.3261 0.1945 -0.2368 0.087 Uiso 1 1 calc R
C16 C 0.2929(6) -0.0029(14) -0.1869(6) 0.071(3) Uani 1 1 d .
H16A H 0.2863 -0.1288 -0.1937 0.085 Uiso 1 1 calc R
H16B H 0.326 0.0183 -0.1368 0.085 Uiso 1 1 calc R
C17 C 0.2201(5) 0.0797(14) -0.2000(5) 0.069(3) Uani 1 1 d .
H17A H 0.2269 0.2059 -0.1952 0.082 Uiso 1 1 calc R
H17B H 0.187 0.0555 -0.2499 0.082 Uiso 1 1 calc R
C18 C 0.1842(6) 0.0209(14) -0.1508(5) 0.066(3) Uani 1 1 d .
H18A H 0.1625 -0.094 -0.1665 0.079 Uiso 1 1 calc R
H18B H 0.2219 0.0085 -0.102 0.079 Uiso 1 1 calc R
C19 C 0.1269(6) 0.1386(16) -0.1479(5) 0.076(3) Uani 1 1 d .
H19A H 0.0882 0.1437 -0.1964 0.091 Uiso 1 1 calc R
H19B H 0.1483 0.2552 -0.1367 0.091 Uiso 1 1 calc R
C20 C 0.0346(6) 0.2900(12) -0.0840(5) 0.073(3) Uani 1 1 d .
H20A H 0.0479 0.3333 -0.0346 0.088 Uiso 1 1 calc R
H20B H 0.0459 0.3797 -0.113 0.088 Uiso 1 1 calc R
C21 C -0.0454(6) 0.2405(17) -0.1166(7) 0.093(4) Uani 1 1 d .
H21A H -0.0618 0.2042 -0.0782 0.112 Uiso 1 1 calc R
H21B H -0.0747 0.3415 -0.141 0.112 Uiso 1 1 calc R
C22 C -0.0566(6) 0.1031(17) -0.1668(7) 0.090(4) Uani 1 1 d .
H22A H -0.0545 0.1476 -0.2119 0.108 Uiso 1 1 calc R
H22B H -0.1051 0.0505 -0.1778 0.108 Uiso 1 1 calc R
C23 C 0.0017(6) -0.0279(14) -0.1346(6) 0.084(4) Uani 1 1 d .
H23A H 0.0088 -0.0975 -0.1724 0.1 Uiso 1 1 calc R
H23B H -0.0114 -0.1059 -0.1026 0.1 Uiso 1 1 calc R
C24 C 0.4037(5) 0.0146(13) -0.2216(5) 0.058(3) Uani 1 1 d .
C25 C 0.4464(6) 0.0591(13) -0.2610(5) 0.058(3) Uani 1 1 d .
H25 H 0.4314 0.1341 -0.3011 0.069 Uiso 1 1 calc R
C26 C 0.5144(6) -0.0240(14) -0.2322(6) 0.069(3) Uani 1 1 d .
H26 H 0.5534 -0.0144 -0.2484 0.083 Uiso 1 1 calc R
C27 C 0.5131(5) -0.1222(14) -0.1757(5) 0.063(3) Uani 1 1 d .
H27 H 0.5518 -0.1944 -0.147 0.075 Uiso 1 1 calc R
C28 C 0.4476(5) -0.1013(14) -0.1664(5) 0.064(3) Uani 1 1 d .
H28 H 0.4345 -0.1535 -0.1306 0.076 Uiso 1 1 calc R
P1 P 0.08309(12) 0.0904(3) -0.08464(11) 0.0370(5) Uani 1 1 d .
P2 P 0.20092(12) 0.2106(3) 0.07208(11) 0.0383(5) Uani 1 1 d .
Cl1 Cl 0.23422(12) -0.1990(3) 0.11247(11) 0.0480(6) Uani 1 1 d .
Cl2 Cl 0.11771(17) -0.2969(3) -0.04581(12) 0.0738(9) Uani 1 1 d .
Fe02 Fe 0.50011(7) 0.12611(19) -0.15659(7) 0.0546(4) Uani 1 1 d .
Pt1 Pt 0.158736(18) -0.03656(4) 0.014521(16) 0.03600(12) Uani 1 1 d .

loop_
_atom_site_aniso_label
_atom_site_aniso_U_11
_atom_site_aniso_U_22
_atom_site_aniso_U_33
_atom_site_aniso_U_23
_atom_site_aniso_U_13
_atom_site_aniso_U_12
C1 0.087(9) 0.125(11) 0.069(8) 0.006(8) 0.041(7) 0.022(8)
C2 0.060(7) 0.168(14) 0.062(7) -0.015(8) 0.028(6) -0.022(8)
C3 0.048(6) 0.122(10) 0.054(6) -0.019(6) 0.028(5) -0.019(6)
C4 0.064(7) 0.082(8) 0.059(6) -0.013(6) 0.032(5) -0.005(6)
C5 0.054(6) 0.042(6) 0.055(6) -0.004(4) 0.028(4) -0.013(5)
C6 0.064(7) 0.049(6) 0.040(5) 0.005(5) -0.001(4) -0.006(5)
C7 0.068(8) 0.109(10) 0.037(6) -0.003(6) 0.002(5) -0.001(7)
C8 0.061(6) 0.071(7) 0.029(5) -0.002(5) 0.011(4) 0.004(5)
C9 0.051(6) 0.039(5) 0.047(5) -0.005(4) 0.018(4) 0.003(4)
C10 0.076(8) 0.070(8) 0.064(7) -0.016(6) 0.029(6) 0.014(6)
C11 0.104(10) 0.054(7) 0.060(7) -0.016(6) 0.039(7) -0.013(7)
C12 0.073(8) 0.082(9) 0.079(8) -0.020(7) 0.033(6) -0.012(7)
C13 0.053(7) 0.087(9) 0.061(7) -0.020(6) 0.014(5) -0.002(6)
C14 0.078(8) 0.100(9) 0.052(6) -0.025(6) 0.031(6) 0.006(7)
C15 0.065(7) 0.085(9) 0.066(7) 0.007(6) 0.023(6) -0.009(6)
C16 0.060(7) 0.084(9) 0.069(7) 0.013(6) 0.024(5) 0.004(6)
C17 0.061(7) 0.085(9) 0.059(6) 0.000(6) 0.023(5) -0.005(6)
C18 0.067(7) 0.080(8) 0.062(6) -0.010(6) 0.037(5) -0.014(6)
C19 0.066(7) 0.109(10) 0.046(6) 0.034(6) 0.013(5) 0.030(7)
C20 0.114(10) 0.049(6) 0.036(5) -0.008(5) 0.006(5) 0.021(6)
C21 0.060(8) 0.102(11) 0.132(11) -0.003(9) 0.053(8) 0.027(8)
C22 0.042(6) 0.091(10) 0.129(11) 0.006(9) 0.024(7) 0.008(7)
C23 0.063(7) 0.068(8) 0.093(8) 0.032(6) 0.000(6) -0.016(6)
C24 0.047(6) 0.067(7) 0.056(6) -0.004(5) 0.013(5) 0.000(5)
C25 0.078(7) 0.060(7) 0.038(5) -0.003(5) 0.026(5) -0.005(6)
C26 0.069(7) 0.069(8) 0.069(7) -0.018(6) 0.026(6) -0.007(6)
C27 0.043(6) 0.073(8) 0.063(7) -0.001(6) 0.009(5) -0.001(5)
C28 0.061(7) 0.077(8) 0.056(6) 0.005(6) 0.026(5) -0.013(6)
P1 0.0436(13) 0.0333(13) 0.0321(11) 0.0025(9) 0.0120(9) -0.0010(10)
P2 0.0384(13) 0.0375(13) 0.0346(12) 0.0041(10) 0.0087(9) 0.0000(11)
Cl1 0.0576(14) 0.0450(13) 0.0397(12) 0.0123(10) 0.0166(10) 0.0156(11)
Cl2 0.127(3) 0.0304(13) 0.0431(13) 0.0000(11) 0.0090(14) 0.0053(14)
Fe02 0.0552(9) 0.0620(9) 0.0469(8) -0.0069(7) 0.0196(6) -0.0001(7)
Pt1 0.0458(2) 0.03199(19) 0.03157(18) 0.00510(15) 0.01622(13) 0.00533(17)

loop_
_atom_type_symbol
_atom_type_description
_atom_type_scat_dispersion_real
_atom_type_scat_dispersion_imag
_atom_type_scat_source
C C 0.0033 0.0016 'International Tables Vol C Tables 4.2.6.8 and 6.1.1.4'
H H 0 0 'International Tables Vol C Tables 4.2.6.8 and 6.1.1.4'
P P 0.1023 0.0942 'International Tables Vol C Tables 4.2.6.8 and 6.1.1.4'
Cl Cl 0.1484 0.1585 'International Tables Vol C Tables 4.2.6.8 and 6.1.1.4'
Fe Fe 0.3463 0.8444 'International Tables Vol C Tables 4.2.6.8 and 6.1.1.4'
Pt Pt -1.7033 8.3905 'International Tables Vol C Tables 4.2.6.8 and 6.1.1.4'

loop_
_geom_angle_atom_site_label_1
_geom_angle_atom_site_label_2
_geom_angle_atom_site_label_3
_geom_angle
C2 C1 C10 117.9(11)
C2 C1 H1A 107.8
C10 C1 H1A 107.8
C2 C1 H1B 107.8
C10 C1 H1B 107.8
H1A C1 H1B 107.2
C1 C2 C3 115.3(11)
C1 C2 H2A 108.5
C3 C2 H2A 108.5
C1 C2 H2B 108.5
C3 C2 H2B 108.5
H2A C2 H2B 107.5
C4 C3 C2 110.8(10)
C4 C3 H3A 109.5
C2 C3 H3A 109.5
C4 C3 H3B 109.5
C2 C3 H3B 109.5
H3A C3 H3B 108.1
C5 C4 C3 113.4(9)
C5 C4 H4A 108.9
C3 C4 H4A 108.9
C5 C4 H4B 108.9
C3 C4 H4B 108.9
H4A C4 H4B 107.7
C4 C5 P2 112.4(7)
C4 C5 H5A 109.1
P2 C5 H5A 109.1
C4 C5 H5B 109.1
P2 C5 H5B 109.1
H5A C5 H5B 107.9
C7 C6 P2 104.8(6)
C7 C6 H6A 110.8
P2 C6 H6A 110.8
C7 C6 H6B 110.8
P2 C6 H6B 110.8
H6A C6 H6B 108.9
C6 C7 C8 108.9(9)
C6 C7 H7A 109.9
C8 C7 H7A 109.9
C6 C7 H7B 109.9
C8 C7 H7B 109.9
H7A C7 H7B 108.3
C7 C8 C9 107.9(7)
C7 C8 H8A 110.1
C9 C8 H8A 110.1
C7 C8 H8B 110.1
C9 C8 H8B 110.1
H8A C8 H8B 108.4
C8 C9 P2 106.4(6)
C8 C9 H9A 110.5
P2 C9 H9A 110.5
C8 C9 H9B 110.5
P2 C9 H9B 110.5
H9A C9 H9B 108.6
C11 C10 C14 107.5(10)
C11 C10 C1 124.9(11)
C14 C10 C1 127.3(11)
C11 C10 Fe02 69.9(6)
C14 C10 Fe02 69.1(6)
C1 C10 Fe02 131.2(9)
C10 C11 C12 108.7(11)
C10 C11 Fe02 70.6(6)
C12 C11 Fe02 69.3(7)
C10 C11 H11 125.6
C12 C11 H11 125.6
Fe02 C11 H11 126
C11 C12 C13 109.5(10)
C11 C12 Fe02 70.6(7)
C13 C12 Fe02 71.1(6)
C11 C12 H12 125.3
C13 C12 H12 125.3
Fe02 C12 H12 124.5
C12 C13 C14 105.8(10)
C12 C13 Fe02 68.4(6)
C14 C13 Fe02 69.0(6)
C12 C13 H13 127.1
C14 C13 H13 127.1
Fe02 C13 H13 127
C13 C14 C10 108.6(10)
C13 C14 Fe02 70.6(5)
C10 C14 Fe02 70.1(6)
C13 C14 H14 125.7
C10 C14 H14 125.7
Fe02 C14 H14 125.1
C24 C15 C16 115.9(9)
C24 C15 H15A 108.3
C16 C15 H15A 108.3
C24 C15 H15B 108.3
C16 C15 H15B 108.3
H15A C15 H15B 107.4
C17 C16 C15 112.1(8)
C17 C16 H16A 109.2
C15 C16 H16A 109.2
C17 C16 H16B 109.2
C15 C16 H16B 109.2
H16A C16 H16B 107.9
C18 C17 C16 114.8(9)
C18 C17 H17A 108.6
C16 C17 H17A 108.6
C18 C17 H17B 108.6
C16 C17 H17B 108.6
H17A C17 H17B 107.6
C19 C18 C17 113.9(9)
C19 C18 H18A 108.8
C17 C18 H18A 108.8
C19 C18 H18B 108.8
C17 C18 H18B 108.8
H18A C18 H18B 107.7
C18 C19 P1 118.4(7)
C18 C19 H19A 107.7
P1 C19 H19A 107.7
C18 C19 H19B 107.7
P1 C19 H19B 107.7
H19A C19 H19B 107.1
C21 C20 P1 104.4(7)
C21 C20 H20A 110.9
P1 C20 H20A 110.9
C21 C20 H20B 110.9
P1 C20 H20B 110.9
H20A C20 H20B 108.9
C22 C21 C20 110.5(9)
C22 C21 H21A 109.6
C20 C21 H21A 109.6
C22 C21 H21B 109.6
C20 C21 H21B 109.6
H21A C21 H21B 108.1
C21 C22 C23 108.3(10)
C21 C22 H22A 110
C23 C22 H22A 110
C21 C22 H22B 110
C23 C22 H22B 110
H22A C22 H22B 108.4
C22 C23 P1 106.2(8)
C22 C23 H23A 110.5
P1 C23 H23A 110.5
C22 C23 H23B 110.5
P1 C23 H23B 110.5
H23A C23 H23B 108.7
C25 C24 C28 105.8(9)
C25 C24 C15 126.3(9)
C28 C24 C15 127.8(9)
C25 C24 Fe02 69.1(5)
C28 C24 Fe02 68.0(5)
C15 C24 Fe02 130.5(8)
C26 C25 C24 110.1(9)
C26 C25 Fe02 69.3(6)
C24 C25 Fe02 70.6(5)
C26 C25 H25 125
C24 C25 H25 125
Fe02 C25 H25 126.7
C27 C26 C25 106.2(10)
C27 C26 Fe02 69.1(6)
C25 C26 Fe02 70.1(6)
C27 C26 H26 126.9
C25 C26 H26 126.9
Fe02 C26 H26 125.5
C26 C27 C28 111.0(10)
C26 C27 Fe02 70.8(6)
C28 C27 Fe02 70.5(6)
C26 C27 H27 124.5
C28 C27 H27 124.5
Fe02 C27 H27 125.8
C27 C28 C24 106.9(9)
C27 C28 Fe02 69.0(6)
C24 C28 Fe02 70.6(6)
C27 C28 H28 126.5
C24 C28 H28 126.5
Fe02 C28 H28 125.4
C23 P1 C20 94.2(5)
C23 P1 C19 106.0(5)
C20 P1 C19 102.8(5)
C23 P1 Pt1 115.7(3)
C20 P1 Pt1 123.1(3)
C19 P1 Pt1 112.4(3)
C5 P2 C9 103.5(4)
C5 P2 C6 104.9(4)
C9 P2 C6 93.9(4)
C5 P2 Pt1 115.4(3)
C9 P2 Pt1 118.6(3)
C6 P2 Pt1 117.5(3)
C27 Fe02 C28 40.5(4)
C27 Fe02 C12 124.5(5)
C28 Fe02 C12 163.5(5)
C27 Fe02 C26 40.1(4)
C28 Fe02 C26 68.8(4)
C12 Fe02 C26 103.5(5)
C27 Fe02 C25 67.0(4)
C28 Fe02 C25 68.1(4)
C12 Fe02 C25 116.1(4)
C26 Fe02 C25 40.6(4)
C27 Fe02 C14 119.8(5)
C28 Fe02 C14 111.5(4)
C12 Fe02 C14 67.4(5)
C26 Fe02 C14 149.6(5)
C25 Fe02 C14 169.8(4)
C27 Fe02 C11 162.0(4)
C28 Fe02 C11 156.2(5)
C12 Fe02 C11 40.0(4)
C26 Fe02 C11 125.2(4)
C25 Fe02 C11 108.6(4)
C14 Fe02 C11 67.3(4)
C27 Fe02 C10 156.0(5)
C28 Fe02 C10 123.7(4)
C12 Fe02 C10 67.1(5)
C26 Fe02 C10 163.9(5)
C25 Fe02 C10 130.3(4)
C14 Fe02 C10 40.8(4)
C11 Fe02 C10 39.4(4)
C27 Fe02 C24 68.2(4)
C28 Fe02 C24 41.4(4)
C12 Fe02 C24 151.2(5)
C26 Fe02 C24 68.9(4)
C25 Fe02 C24 40.3(4)
C14 Fe02 C24 132.7(4)
C11 Fe02 C24 120.7(5)
C10 Fe02 C24 112.6(4)
C27 Fe02 C13 106.1(4)
C28 Fe02 C13 127.8(5)
C12 Fe02 C13 40.4(4)
C26 Fe02 C13 113.8(4)
C25 Fe02 C13 148.2(4)
C14 Fe02 C13 40.4(4)
C11 Fe02 C13 67.9(5)
C10 Fe02 C13 68.2(4)
C24 Fe02 C13 168.4(4)
P1 Pt1 P2 94.52(8)
P1 Pt1 Cl2 86.10(9)
P2 Pt1 Cl2 178.44(10)
P1 Pt1 Cl1 173.72(8)
P2 Pt1 Cl1 91.75(8)
Cl2 Pt1 Cl1 87.62(9)

loop_
_geom_bond_atom_site_label_1
_geom_bond_atom_site_label_2
_geom_bond_distance
C1 C2 1.436(14)
C1 C10 1.467(14)
C1 H1A 0.99
C1 H1B 0.99
C2 C3 1.572(14)
C2 H2A 0.99
C2 H2B 0.99
C3 C4 1.504(13)
C3 H3A 0.99
C3 H3B 0.99
C4 C5 1.487(12)
C4 H4A 0.99
C4 H4B 0.99
C5 P2 1.809(8)
C5 H5A 0.99
C5 H5B 0.99
C6 C7 1.475(13)
C6 P2 1.847(8)
C6 H6A 0.99
C6 H6B 0.99
C7 C8 1.493(13)
C7 H7A 0.99
C7 H7B 0.99
C8 C9 1.537(10)
C8 H8A 0.99
C8 H8B 0.99
C9 P2 1.825(8)
C9 H9A 0.99
C9 H9B 0.99
C10 C11 1.380(14)
C10 C14 1.425(14)
C10 Fe02 2.051(10)
C11 C12 1.393(15)
C11 Fe02 2.042(11)
C11 H11 0.95
C12 C13 1.412(14)
C12 Fe02 2.025(11)
C12 H12 0.95
C13 C14 1.416(13)
C13 Fe02 2.061(10)
C13 H13 0.95
C14 Fe02 2.039(9)
C14 H14 0.95
C15 C24 1.474(13)
C15 C16 1.541(13)
C15 H15A 0.99
C15 H15B 0.99
C16 C17 1.511(13)
C16 H16A 0.99
C16 H16B 0.99
C17 C18 1.499(12)
C17 H17A 0.99
C17 H17B 0.99
C18 C19 1.481(13)
C18 H18A 0.99
C18 H18B 0.99
C19 P1 1.838(10)
C19 H19A 0.99
C19 H19B 0.99
C20 C21 1.522(14)
C20 P1 1.829(10)
C20 H20A 0.99
C20 H20B 0.99
C21 C22 1.432(15)
C21 H21A 0.99
C21 H21B 0.99
C22 C23 1.493(14)
C22 H22A 0.99
C22 H22B 0.99
C23 P1 1.800(10)
C23 H23A 0.99
C23 H23B 0.99
C24 C25 1.410(13)
C24 C28 1.442(13)
C24 Fe02 2.058(9)
C25 C26 1.409(14)
C25 Fe02 2.038(9)
C25 H25 0.95
C26 C27 1.382(14)
C26 Fe02 2.027(10)
C26 H26 0.95
C27 C28 1.394(13)
C27 Fe02 2.005(11)
C27 H27 0.95
C28 Fe02 2.023(10)
C28 H28 0.95
P1 Pt1 2.227(2)
P2 Pt1 2.238(2)
Cl1 Pt1 2.347(2)
Cl2 Pt1 2.343(3)
